data_4128839
loop_
_publ_author_name
'Bhardwaj, Rajni M.'
'McMahon, Jennifer A.'
'Nyman, Jonas'
'Price, Louise S.'
'Konar, Sumit'
'Oswald, Iain D. H.'
'Pulham, Colin R.'
'Price, Sarah L.'
'Reutzel-Edens, Susan M'

_publ_section_title
;
 A Prolific Solvate Former, Galunisertib, under the Pressure of Crystal
 Structure Prediction, Produces Ten Diverse Polymorphs.
;
_journal_issue 35
_journal_name_full 'Journal of the American Chemical Society'
_journal_page_first 13887
_journal_page_last 13897
_journal_paper_doi 10.1021/jacs.9b06634
_journal_volume 141
_journal_year 2019
_chemical_compound_source 'see text'
_chemical_formula_moiety 'C22 H19 N5 O'
_chemical_formula_sum 'C22 H19 N5 O'
_chemical_formula_weight 369.42
_chemical_name_common 'TGF beta'
_space_group_IT_number 14
_space_group_name_Hall '-P 2yn'
_space_group_name_H-M_alt 'P 1 21/n 1'
_symmetry_cell_setting monoclinic
_symmetry_Int_Tables_number 14
_symmetry_space_group_name_Hall '-P 2yn'
_symmetry_space_group_name_H-M 'P 1 21/n 1'
_cell_angle_alpha 90
_cell_angle_beta 95.302(5)
_cell_angle_gamma 90
_cell_formula_units_Z 4
_cell_length_a 19.4305(17)
_cell_length_b 11.3245(11)
_cell_length_c 9.1511(9)
_cell_measurement_temperature 298
_cell_measurement_wavelength 1.54180
_cell_volume 2005.0(3)
_diffrn_ambient_temperature 298(2)
_diffrn_measurement_device_type 'Panalytical Empyrean'
_diffrn_radiation_wavelength 1.54180
_exptl_absorpt_coefficient_mu 0.079
_exptl_crystal_density_diffrn 1.224
_exptl_crystal_density_method 'Not Measured'
_exptl_crystal_F_000 776
_pd_char_colour colourless
_pd_char_particle_morphology powder
_pd_meas_2theta_range_inc 0.014
_pd_meas_2theta_range_max 70.0
_pd_meas_2theta_range_min 2.001
_pd_proc_ls_prof_R_factor 0.098
_pd_proc_ls_prof_wR_expected 0.0109
_pd_proc_ls_prof_wR_factor 0.0941
_pd_spec_mount_mode transmission
_pd_spec_shape capillary
_refine_ls_goodness_of_fit_all 8.603
_refine_ls_shift/su_max 0.00895746647
_cod_data_source_file ja9b06634_si_001.cif
_cod_data_source_block Galunisertib_FORM_I
_cod_original_sg_symbol_H-M 'P 21/n'
_cod_database_code 4128839

loop_
_space_group_symop_id
_space_group_symop_operation_xyz
1 x,y,z
2 1/2-x,1/2+y,1/2-z
3 -x,-y,-z
4 1/2+x,1/2-y,1/2+z

loop_
_atom_site_label
_atom_site_type_symbol
_atom_site_thermal_displace_type
_atom_site_fract_x
_atom_site_fract_y
_atom_site_fract_z
_atom_site_occupancy
_atom_site_U_iso_or_equiv
O1 O Uiso 0.4854(3) 0.4989(6) 0.1876(12) 1.000 0.0500
N1 N Uiso 0.3194(6) 0.1619(9) 0.6043(5) 1.000 0.0500
N2 N Uiso 0.2445(4) -0.0057(6) -0.0881(7) 1.000 0.0500
N3 N Uiso 0.1941(4) 0.0743(7) -0.0730(8) 1.000 0.0500
N4 N Uiso 0.3982(4) -0.0177(5) 0.1576(6) 1.000 0.0500
N5 N Uiso 0.4215(4) 0.4063(5) 0.0001(9) 1.000 0.0500
C1 C Uiso 0.2773(6) 0.0723(8) 0.5679(6) 1.000 0.0500
C2 C Uiso 0.2549(5) 0.0418(7) 0.4195(7) 1.000 0.0500
C3 C Uiso 0.2772(4) 0.1068(5) 0.3010(6) 1.000 0.0500
C4 C Uiso 0.3239(4) 0.2022(5) 0.3359(5) 1.000 0.0500
C5 C Uiso 0.3538(3) 0.2693(5) 0.2236(6) 1.000 0.0500
C6 C Uiso 0.4014(3) 0.3582(5) 0.2600(8) 1.000 0.0500
C7 C Uiso 0.4193(4) 0.3833(7) 0.4128(8) 1.000 0.0500
C8 C Uiso 0.3913(5) 0.3193(8) 0.5245(7) 1.000 0.0500
C9 C Uiso 0.3436(5) 0.2262(7) 0.4897(5) 1.000 0.0500
C10 C Uiso 0.2534(4) 0.0797(5) 0.1452(7) 1.000 0.0500
C11 C Uiso 0.2821(4) -0.0024(5) 0.0448(6) 1.000 0.0500
C12 C Uiso 0.1379(4) 0.1140(9) -0.1788(10) 1.000 0.0500
C13 C Uiso 0.1133(4) 0.2266(8) -0.1012(11) 1.000 0.0500
C14 C Uiso 0.1365(3) 0.2127(7) 0.0675(11) 1.000 0.0500
C15 C Uiso 0.1960(4) 0.1274(6) 0.0625(8) 1.000 0.0500
C16 C Uiso 0.3477(5) -0.0696(5) 0.0685(7) 1.000 0.0500
C17 C Uiso 0.4611(5) -0.0707(5) 0.1804(8) 1.000 0.0500
C18 C Uiso 0.4750(5) -0.1796(5) 0.1159(11) 1.000 0.0500
C19 C Uiso 0.4222(6) -0.2344(5) 0.0261(11) 1.000 0.0500
C20 C Uiso 0.3573(5) -0.1788(5) 0.0004(9) 1.000 0.0500
C21 C Uiso 0.4386(3) 0.4259(5) 0.1462(10) 1.000 0.0500
C22 C Uiso 0.5160(5) -0.0058(6) 0.2755(9) 1.000 0.0500
H1 H Uiso 0.22011 -0.03276 0.39752 1.000 0.0500
H2 H Uiso 0.25882 0.01926 0.65553 1.000 0.0500
H3 H Uiso 0.38383 0.34753 -0.03288 1.000 0.0500
H4 H Uiso 0.44658 0.45064 -0.07559 1.000 0.0500
H5 H Uiso 0.33880 0.24974 0.10855 1.000 0.0500
H6 H Uiso 0.45567 0.45422 0.44275 1.000 0.0500
H7 H Uiso 0.40641 0.34114 0.63887 1.000 0.0500
H8 H Uiso 0.09696 0.04829 -0.19415 1.000 0.0500
H9 H Uiso 0.15650 0.13502 -0.28443 1.000 0.0500
H10 H Uiso 0.05727 0.23419 -0.11860 1.000 0.0500
H11 H Uiso 0.13701 0.30481 -0.14426 1.000 0.0500
H12 H Uiso 0.09542 0.17582 0.12669 1.000 0.0500
H13 H Uiso 0.15339 0.29649 0.11702 1.000 0.0500
H14 H Uiso 0.52574 -0.22047 0.13534 1.000 0.0500
H15 H Uiso 0.43117 -0.31965 -0.02371 1.000 0.0500
H16 H Uiso 0.31579 -0.21942 -0.07040 1.000 0.0500
H17 H Uiso 0.49865 0.00739 0.38412 1.000 0.0500
H18 H Uiso 0.56345 -0.05744 0.28477 1.000 0.0500
H19 H Uiso 0.52550 0.07953 0.22638 1.000 0.0500

loop_
_atom_type_symbol
_atom_type_description
_atom_type_scat_dispersion_real
_atom_type_scat_dispersion_imag
_atom_type_scat_source
C C 0.0033 0.0016 ' International Tables Vol C Tables 4.2.6.8 and 6.1.1.4'
H H 0.0000 0.0000 ' International Tables Vol C Tables 4.2.6.8 and 6.1.1.4'
N N 0.0061 0.0033 ' International Tables Vol C Tables 4.2.6.8 and 6.1.1.4'
O O 0.0106 0.0060 ' International Tables Vol C Tables 4.2.6.8 and 6.1.1.4'

loop_
_geom_angle_atom_site_label_1
_geom_angle_atom_site_label_2
_geom_angle_atom_site_label_3
_geom_angle
_geom_angle_publ_flag
C1 N1 C9 117.0(5) yes
N3 N2 C11 103.0(6) yes
N2 N3 C12 130.0(7) yes
N2 N3 C15 115.2(7) yes
C12 N3 C15 114.8(7) yes
C16 N4 C17 119.5(6) yes
N1 C1 C2 123.4(7) yes
C1 C2 C3 121.0(8) no
C2 C3 C4 117.2(5) no
C2 C3 C10 122.5(6) no
C4 C3 C10 120.3(5) no
C3 C4 C5 121.9(5) no
C3 C4 C9 117.7(6) no
C5 C4 C9 120.4(6) no
C4 C5 C6 121.0(5) no
H3 N5 H4 120.00 no
C21 N5 H3 120.00 no
C21 N5 H4 120.00 no
C5 C6 C7 118.2(6) no
C7 C6 C21 118.5(6) no
C5 C6 C21 123.2(6) no
C6 C7 C8 122.1(7) no
C7 C8 C9 120.6(6) no
N1 C9 C8 118.5(6) yes
N1 C9 C4 123.7(7) yes
C4 C9 C8 117.7(6) no
C3 C10 C11 129.3(6) no
C3 C10 C15 126.9(6) no
C11 C10 C15 103.8(6) no
C10 C11 C16 127.6(6) no
N2 C11 C10 112.1(6) yes
N2 C11 C16 120.0(6) yes
N3 C12 C13 101.1(7) yes
C12 C13 C14 107.1(7) no
C13 C14 C15 100.6(7) no
C10 C15 C14 143.7(7) no
N3 C15 C10 105.8(6) yes
N3 C15 C14 110.5(7) yes
N4 C16 C20 122.1(8) yes
N4 C16 C11 115.6(5) yes
C11 C16 C20 122.3(7) no
N4 C17 C18 121.9(8) yes
N4 C17 C22 116.9(6) yes
C18 C17 C22 121.2(8) no
C17 C18 C19 118.5(8) no
C18 C19 C20 119.7(6) no
C16 C20 C19 118.2(8) no
O1 C21 N5 120.3(8) yes
O1 C21 C6 119.9(8) yes
N5 C21 C6 119.9(6) yes
N1 C1 H2 118.00 no
C2 C1 H2 118.00 no
C1 C2 H1 119.00 no
C3 C2 H1 119.00 no
C4 C5 H5 119.00 no
C6 C5 H5 120.00 no
C6 C7 H6 119.00 no
C8 C7 H6 119.00 no
C7 C8 H7 120.00 no
C9 C8 H7 120.00 no
N3 C12 H8 112.00 no
N3 C12 H9 111.00 no
C13 C12 H8 112.00 no
C13 C12 H9 112.00 no
H8 C12 H9 109.00 no
C12 C13 H10 110.00 no
C12 C13 H11 110.00 no
C14 C13 H10 110.00 no
C14 C13 H11 110.00 no
H10 C13 H11 109.00 no
C13 C14 H12 112.00 no
C13 C14 H13 112.00 no
C15 C14 H12 112.00 no
C15 C14 H13 112.00 no
H12 C14 H13 110.00 no
C17 C18 H14 121.00 no
C19 C18 H14 121.00 no
C18 C19 H15 120.00 no
C20 C19 H15 120.00 no
C16 C20 H16 121.00 no
C19 C20 H16 121.00 no
C17 C22 H17 109.00 no
C17 C22 H18 109.00 no
C17 C22 H19 109.00 no
H17 C22 H18 110.00 no
H17 C22 H19 109.00 no
H18 C22 H19 110.00 no

loop_
_geom_bond_atom_site_label_1
_geom_bond_atom_site_label_2
_geom_bond_distance
_geom_bond_publ_flag
O1 C21 1.261(9) yes
N1 C1 1.326(14) yes
N1 C9 1.394(10) yes
N2 N3 1.351(11) yes
N2 C11 1.360(9) yes
N3 C12 1.462(12) yes
N3 C15 1.376(10) yes
N4 C16 1.351(10) yes
N4 C17 1.360(12) yes
N5 C21 1.366(12) yes
C1 C2 1.430(9) no
C2 C3 1.412(9) no
C3 C4 1.428(9) no
C3 C10 1.490(9) no
C4 C5 1.443(8) no
C4 C9 1.450(7) no
C5 C6 1.387(8) no
N5 H3 1.0100 no
N5 H4 1.0200 no
C6 C21 1.528(10) no
C6 C7 1.438(10) no
C7 C8 1.403(11) no
C8 C9 1.420(13) no
C10 C11 1.454(9) no
C10 C15 1.397(10) no
C11 C16 1.483(11) no
C12 C13 1.556(13) no
C13 C14 1.576(14) no
C14 C15 1.511(10) no
C16 C20 1.405(9) no
C17 C18 1.404(9) no
C17 C22 1.505(12) no
C18 C19 1.399(14) no
C19 C20 1.410(14) no
C1 H2 1.0900 no
C2 H1 1.0900 no
C5 H5 1.0900 no
C7 H6 1.0900 no
C8 H7 1.0900 no
C12 H8 1.0900 no
C12 H9 1.0900 no
C13 H10 1.0900 no
C13 H11 1.0900 no
C14 H12 1.0900 no
C14 H13 1.0900 no
C18 H14 1.0900 no
C19 H15 1.0900 no
C20 H16 1.0900 no
C22 H17 1.0900 no
C22 H18 1.0900 no
C22 H19 1.0900 no

loop_
_geom_hbond_atom_site_label_D
_geom_hbond_atom_site_label_H
_geom_hbond_atom_site_label_A
_geom_hbond_distance_DH
_geom_hbond_distance_HA
_geom_hbond_distance_DA
_geom_hbond_angle_DHA
_geom_hbond_site_symmetry_A
_geom_hbond_publ_flag
N5 H4 O1 1.0200 1.8400 2.820(11) 162.00 3_665 yes
C1 H2 N2 1.0900 2.4000 3.386(9) 149.00 1_556 yes
C12 H8 O1 1.0900 2.3900 3.353(11) 146.00 4_454 yes

loop_
_geom_torsion_atom_site_label_1
_geom_torsion_atom_site_label_2
_geom_torsion_atom_site_label_3
_geom_torsion_atom_site_label_4
_geom_torsion
_geom_torsion_publ_flag
C9 N1 C1 C2 -1.7(16) no
C1 N1 C9 C4 1.7(15) no
C1 N1 C9 C8 -177.1(10) no
C11 N2 N3 C12 178.3(8) no
C11 N2 N3 C15 -1.3(9) no
N3 N2 C11 C10 1.2(8) no
N3 N2 C11 C16 -173.5(6) no
N2 N3 C12 C13 -166.0(8) no
C15 N3 C12 C13 13.6(9) no
N2 N3 C15 C10 0.8(9) no
N2 N3 C15 C14 -178.7(7) no
C12 N3 C15 C10 -178.9(7) no
C12 N3 C15 C14 1.7(10) no
C17 N4 C16 C11 -177.2(6) no
C17 N4 C16 C20 1.5(10) no
C16 N4 C17 C18 -1.2(11) no
C16 N4 C17 C22 177.4(6) no
N1 C1 C2 C3 0.3(16) no
C1 C2 C3 C4 1.2(12) no
C1 C2 C3 C10 -178.3(8) no
C2 C3 C4 C5 175.6(7) no
C2 C3 C4 C9 -1.2(10) no
C10 C3 C4 C5 -4.9(10) no
C10 C3 C4 C9 178.3(7) no
C2 C3 C10 C11 -87.8(10) no
C2 C3 C10 C15 90.7(9) no
C4 C3 C10 C11 92.8(8) no
C4 C3 C10 C15 -88.7(10) no
C3 C4 C5 C6 -177.1(6) no
C9 C4 C5 C6 -0.4(10) no
C3 C4 C9 N1 -0.2(13) no
C3 C4 C9 C8 178.6(7) no
C5 C4 C9 N1 -177.1(8) no
C5 C4 C9 C8 1.7(11) no
C4 C5 C6 C7 -1.1(9) no
C4 C5 C6 C21 175.4(6) no
C5 C6 C7 C8 1.4(11) no
C21 C6 C7 C8 -175.3(7) no
C5 C6 C21 O1 -174.2(6) no
C5 C6 C21 N5 5.2(9) no
C7 C6 C21 O1 2.3(9) no
C7 C6 C21 N5 -178.3(6) no
C6 C7 C8 C9 0.0(13) no
C7 C8 C9 N1 177.3(9) no
C7 C8 C9 C4 -1.5(13) no
C3 C10 C11 N2 177.9(7) no
C3 C10 C11 C16 -7.9(11) no
C15 C10 C11 N2 -0.8(8) no
C15 C10 C11 C16 173.4(7) no
C3 C10 C15 N3 -178.7(7) no
C3 C10 C15 C14 0.5(15) no
C11 C10 C15 N3 0.0(8) no
C11 C10 C15 C14 179.2(10) no
N2 C11 C16 N4 144.5(7) no
N2 C11 C16 C20 -34.2(10) no
C10 C11 C16 N4 -29.3(10) no
C10 C11 C16 C20 152.0(7) no
N3 C12 C13 C14 -22.9(8) no
C12 C13 C14 C15 23.7(7) no
C13 C14 C15 N3 -15.9(8) no
C13 C14 C15 C10 165.0(10) no
N4 C16 C20 C19 -0.5(11) no
C11 C16 C20 C19 178.1(7) no
N4 C17 C18 C19 -0.1(12) no
C22 C17 C18 C19 -178.7(8) no
C17 C18 C19 C20 1.1(13) no
C18 C19 C20 C16 -0.8(13) no
